data_7002468
loop_
_publ_author_name
'Jiang, Xiaojun'
'Liu, Hui'
'Zheng, Bing'
'Zhang, Jingyan'

_publ_section_title
;
 Coordination modes of bridge carboxylates in dinuclear manganese
 compounds determine their catalase-like activities
;
_journal_issue 40
_journal_name_full 'Dalton Transactions'
_journal_page_first 8714
_journal_page_last 8723
_journal_paper_doi 10.1039/b907687e
_journal_year 2009
_chemical_formula_sum 'C34 H42 Cl2 Mn2 N8 O14'
_chemical_formula_weight 967.54
_chemical_name_systematic
;
?
;
_space_group_IT_number 2
_symmetry_cell_setting triclinic
_symmetry_space_group_name_Hall '-P 1'
_symmetry_space_group_name_H-M 'P -1'
_atom_sites_solution_hydrogens geom
_atom_sites_solution_primary direct
_atom_sites_solution_secondary difmap
_audit_creation_method SHELXL-97
_cell_angle_alpha 80.697(3)
_cell_angle_beta 72.881(3)
_cell_angle_gamma 82.710(2)
_cell_formula_units_Z 1
_cell_length_a 7.9495(12)
_cell_length_b 10.8967(17)
_cell_length_c 12.770(2)
_cell_measurement_reflns_used 2141
_cell_measurement_temperature 293(2)
_cell_measurement_theta_max 51.126
_cell_measurement_theta_min 5.381
_cell_volume 1039.6(3)
_computing_cell_refinement 'Bruker SMART'
_computing_data_collection 'Bruker SMART'
_computing_data_reduction 'Bruker SHELXTL'
_computing_molecular_graphics 'Bruker SHELXTL'
_computing_publication_material 'Bruker SHELXTL'
_computing_structure_refinement 'SHELXL-97 (Sheldrick, 1997)'
_computing_structure_solution 'SHELXS-97 (Sheldrick, 1990)'
_diffrn_ambient_temperature 293(2)
_diffrn_measured_fraction_theta_full 0.976
_diffrn_measured_fraction_theta_max 0.976
_diffrn_measurement_device_type 'CCD area detector'
_diffrn_measurement_method 'phi and omega scans'
_diffrn_radiation_monochromator graphite
_diffrn_radiation_source 'fine-focus sealed tube'
_diffrn_radiation_type MoK\a
_diffrn_radiation_wavelength 0.71073
_diffrn_reflns_av_R_equivalents 0.0872
_diffrn_reflns_av_sigmaI/netI 0.0832
_diffrn_reflns_limit_h_max 9
_diffrn_reflns_limit_h_min -9
_diffrn_reflns_limit_k_max 12
_diffrn_reflns_limit_k_min -13
_diffrn_reflns_limit_l_max 8
_diffrn_reflns_limit_l_min -16
_diffrn_reflns_number 5858
_diffrn_reflns_theta_full 26.50
_diffrn_reflns_theta_max 26.50
_diffrn_reflns_theta_min 1.90
_exptl_absorpt_coefficient_mu 0.810
_exptl_absorpt_correction_T_max 1.00000
_exptl_absorpt_correction_T_min 0.75123
_exptl_absorpt_correction_type empirical
_exptl_absorpt_process_details sadabs
_exptl_crystal_colour colorless
_exptl_crystal_density_diffrn 1.545
_exptl_crystal_density_method 'not measured'
_exptl_crystal_description prismatic
_exptl_crystal_F_000 498
_exptl_crystal_size_max 0.407
_exptl_crystal_size_mid 0.368
_exptl_crystal_size_min 0.236
_refine_diff_density_max 0.979
_refine_diff_density_min -0.687
_refine_diff_density_rms 0.106
_refine_ls_extinction_method none
_refine_ls_goodness_of_fit_ref 1.029
_refine_ls_hydrogen_treatment mixed
_refine_ls_matrix_type full
_refine_ls_number_parameters 280
_refine_ls_number_reflns 4195
_refine_ls_number_restraints 2
_refine_ls_restrained_S_all 1.029
_refine_ls_R_factor_all 0.0818
_refine_ls_R_factor_gt 0.0682
_refine_ls_shift/su_max 0.030
_refine_ls_shift/su_mean 0.003
_refine_ls_structure_factor_coef Fsqd
_refine_ls_weighting_details 'calc w=1/[\s^2^(Fo^2^)+(0.1304P)^2^+0.0000P] where P=(Fo^2^+2Fc^2^)/3'
_refine_ls_weighting_scheme calc
_refine_ls_wR_factor_gt 0.1955
_refine_ls_wR_factor_ref 0.2076
_reflns_number_gt 3208
_reflns_number_total 4195
_reflns_threshold_expression >2sigma(I)
_cod_data_source_file b907687e.txt
_cod_data_source_block 1
_cod_depositor_comments
;
The following automatic conversions were performed:
'_symmetry_cell_setting' value 'Triclinic' changed to 'triclinic'
according to '/home/saulius/struct/CIF-dictionaries/cif_core.dic'
dictionary named 'cif_core.dic' version 2.4.1 from 2010-06-29.

Automatic conversion script
Id: cif_fix_enum 1527 2010-12-29 10:47:43Z saulius 
;
_cod_original_sg_symbol_H-M P-1
_cod_database_code 7002468

loop_
_symmetry_equiv_pos_as_xyz
'x, y, z'
'-x, -y, -z'

loop_
_atom_site_label
_atom_site_type_symbol
_atom_site_fract_x
_atom_site_fract_y
_atom_site_fract_z
_atom_site_U_iso_or_equiv
_atom_site_adp_type
_atom_site_occupancy
_atom_site_symmetry_multiplicity
_atom_site_calc_flag
_atom_site_refinement_flags
_atom_site_disorder_assembly
_atom_site_disorder_group
Mn Mn 0.68884(7) 0.58863(5) 0.91770(4) 0.0308(2) Uani 1 1 d . . .
Cl1 Cl 0.67005(18) 0.21486(12) 0.60192(12) 0.0604(4) Uani 1 1 d . . .
N1 N 0.5042(4) 0.7653(3) 0.9450(3) 0.0377(8) Uani 1 1 d . . .
N2 N 0.8960(4) 0.4854(3) 0.7927(3) 0.0369(8) Uani 1 1 d . . .
N3 N 0.6745(4) 0.6882(3) 0.7407(3) 0.0336(7) Uani 1 1 d . . .
N4 N 0.0390(7) -0.0908(5) 0.7634(5) 0.0731(14) Uani 1 1 d . . .
O1 O 0.4710(4) 0.4827(3) 0.9046(2) 0.0375(6) Uani 1 1 d . . .
O2 O 0.1934(4) 0.5505(3) 0.9493(3) 0.0475(8) Uani 1 1 d . . .
O3 O 0.8990(4) 0.6993(3) 0.9255(3) 0.0478(8) Uani 1 1 d D . .
O4 O 0.755(2) 0.2288(8) 0.4990(8) 0.140(8) Uani 1 1 d . . .
O5 O 0.7488(16) 0.1162(10) 0.6501(10) 0.160(6) Uani 1 1 d . . .
O6 O 0.5307(10) 0.1679(10) 0.6000(13) 0.172(7) Uani 1 1 d . . .
O7 O 0.6443(17) 0.3206(8) 0.6445(9) 0.136(5) Uani 1 1 d . . .
C1 C 0.4032(6) 0.7912(4) 1.0456(4) 0.0465(11) Uani 1 1 d . . .
H1 H 0.4101 0.7345 1.1073 0.056 Uiso 1 1 calc R . .
C2 C 0.2914(7) 0.8972(5) 1.0609(5) 0.0595(13) Uani 1 1 d . . .
H2 H 0.2240 0.9119 1.1314 0.071 Uiso 1 1 calc R . .
C3 C 0.2806(7) 0.9809(5) 0.9709(5) 0.0621(14) Uani 1 1 d . . .
H3 H 0.2043 1.0531 0.9791 0.075 Uiso 1 1 calc R . .
C4 C 0.3844(7) 0.9572(4) 0.8670(4) 0.0544(12) Uani 1 1 d . . .
H4 H 0.3804 1.0138 0.8048 0.065 Uiso 1 1 calc R . .
C5 C 0.4950(5) 0.8471(4) 0.8574(3) 0.0368(9) Uani 1 1 d . . .
C6 C 0.6149(6) 0.8215(4) 0.7461(4) 0.0424(10) Uani 1 1 d . . .
H6A H 0.5531 0.8508 0.6904 0.051 Uiso 1 1 calc R . .
H6B H 0.7176 0.8685 0.7286 0.051 Uiso 1 1 calc R . .
C7 C 0.9858(6) 0.3766(4) 0.8166(4) 0.0481(11) Uani 1 1 d . . .
H7 H 0.9489 0.3331 0.8872 0.058 Uiso 1 1 calc R . .
C8 C 1.1281(7) 0.3271(5) 0.7423(4) 0.0577(13) Uani 1 1 d . . .
H8 H 1.1873 0.2517 0.7620 0.069 Uiso 1 1 calc R . .
C9 C 1.1831(6) 0.3905(5) 0.6375(4) 0.0566(13) Uani 1 1 d . . .
H9 H 1.2815 0.3590 0.5859 0.068 Uiso 1 1 calc R . .
C10 C 1.0924(6) 0.5001(4) 0.6095(4) 0.0458(10) Uani 1 1 d . . .
H10 H 1.1257 0.5431 0.5385 0.055 Uiso 1 1 calc R . .
C11 C 0.9472(5) 0.5461(4) 0.6909(3) 0.0368(9) Uani 1 1 d . . .
C12 C 0.8569(5) 0.6733(4) 0.6672(3) 0.0400(9) Uani 1 1 d . . .
H12A H 0.9251 0.7364 0.6766 0.048 Uiso 1 1 calc R . .
H12B H 0.8532 0.6864 0.5909 0.048 Uiso 1 1 calc R . .
C13 C 0.5585(6) 0.6245(4) 0.6977(3) 0.0414(10) Uani 1 1 d . . .
H13A H 0.6066 0.5387 0.6919 0.050 Uiso 1 1 calc R . .
H13B H 0.5607 0.6649 0.6239 0.050 Uiso 1 1 calc R . .
C14 C 0.3683(5) 0.6249(4) 0.7683(3) 0.0387(9) Uani 1 1 d . . .
H14A H 0.3229 0.7105 0.7779 0.046 Uiso 1 1 calc R . .
H14B H 0.2994 0.5933 0.7287 0.046 Uiso 1 1 calc R . .
C15 C 0.3402(5) 0.5491(4) 0.8807(3) 0.0339(8) Uani 1 1 d . . .
C16 C 0.1041(7) -0.0291(5) 0.6860(5) 0.0567(13) Uani 1 1 d . . .
C17 C 0.1823(9) 0.0500(6) 0.5868(5) 0.0820(18) Uani 1 1 d . . .
H17A H 0.1761 0.0149 0.5239 0.113 Uiso 1 1 calc R . .
H17B H 0.3036 0.0569 0.5820 0.113 Uiso 1 1 calc R . .
H17C H 0.1195 0.1313 0.5881 0.113 Uiso 1 1 calc R . .
H3A H 0.997(4) 0.663(5) 0.924(5) 0.070(18) Uiso 1 1 d D . .
H3B H 0.944(8) 0.755(4) 0.877(4) 0.08(2) Uiso 1 1 d D . .

loop_
_atom_site_aniso_label
_atom_site_aniso_U_11
_atom_site_aniso_U_22
_atom_site_aniso_U_33
_atom_site_aniso_U_23
_atom_site_aniso_U_13
_atom_site_aniso_U_12
Mn 0.0317(4) 0.0313(4) 0.0278(4) -0.0042(2) -0.0063(2) -0.0016(2)
Cl1 0.0582(8) 0.0508(7) 0.0665(9) -0.0058(6) -0.0090(6) -0.0059(6)
N1 0.0410(19) 0.0320(18) 0.0385(19) -0.0093(14) -0.0068(15) -0.0008(14)
N2 0.0382(18) 0.0377(19) 0.0348(18) -0.0107(14) -0.0093(14) 0.0026(14)
N3 0.0336(17) 0.0304(17) 0.0344(18) -0.0048(13) -0.0054(14) -0.0024(13)
N4 0.071(3) 0.058(3) 0.085(4) -0.002(3) -0.016(3) -0.012(2)
O1 0.0403(15) 0.0358(15) 0.0391(16) -0.0023(12) -0.0164(13) -0.0044(12)
O2 0.0413(17) 0.0554(19) 0.0406(17) 0.0003(14) -0.0063(14) -0.0057(13)
O3 0.0419(18) 0.0470(19) 0.055(2) -0.0039(15) -0.0139(15) -0.0072(14)
O4 0.25(2) 0.103(7) 0.103(7) -0.036(5) 0.096(10) -0.105(10)
O5 0.235(15) 0.110(9) 0.189(13) -0.022(8) -0.100(12) 0.096(9)
O6 0.097(6) 0.111(10) 0.23(2) -0.105(12) -0.077(9) 0.006(6)
O7 0.230(13) 0.126(6) 0.166(12) -0.103(7) -0.046(10) -0.034(7)
C1 0.052(3) 0.038(2) 0.046(3) -0.0127(19) -0.005(2) -0.0019(19)
C2 0.057(3) 0.055(3) 0.063(3) -0.029(3) -0.005(2) 0.007(2)
C3 0.063(3) 0.048(3) 0.073(4) -0.022(3) -0.014(3) 0.013(2)
C4 0.066(3) 0.037(2) 0.064(3) -0.012(2) -0.027(3) 0.011(2)
C5 0.038(2) 0.029(2) 0.046(2) -0.0082(17) -0.0150(18) -0.0008(15)
C6 0.051(2) 0.030(2) 0.043(2) 0.0021(17) -0.0125(19) -0.0045(17)
C7 0.059(3) 0.045(3) 0.040(2) -0.0116(19) -0.014(2) 0.006(2)
C8 0.066(3) 0.050(3) 0.053(3) -0.018(2) -0.015(2) 0.020(2)
C9 0.051(3) 0.065(3) 0.053(3) -0.031(2) -0.008(2) 0.015(2)
C10 0.044(2) 0.055(3) 0.036(2) -0.0158(19) -0.0029(18) -0.006(2)
C11 0.035(2) 0.041(2) 0.035(2) -0.0120(17) -0.0049(16) -0.0068(16)
C12 0.043(2) 0.040(2) 0.035(2) -0.0022(17) -0.0053(17) -0.0102(17)
C13 0.046(2) 0.055(3) 0.025(2) -0.0055(17) -0.0113(17) -0.0068(19)
C14 0.040(2) 0.047(2) 0.032(2) 0.0042(17) -0.0160(17) -0.0100(18)
C15 0.046(2) 0.034(2) 0.0258(19) -0.0019(15) -0.0138(17) -0.0103(16)
C16 0.061(3) 0.045(3) 0.071(4) -0.018(3) -0.026(3) 0.000(2)
C17 0.093(5) 0.062(4) 0.081(4) -0.003(3) -0.009(4) -0.013(3)

loop_
_atom_type_symbol
_atom_type_description
_atom_type_scat_dispersion_real
_atom_type_scat_dispersion_imag
_atom_type_scat_source
C C 0.0033 0.0016 'International Tables Vol C Tables 4.2.6.8 and 6.1.1.4'
H H 0.0000 0.0000 'International Tables Vol C Tables 4.2.6.8 and 6.1.1.4'
N N 0.0061 0.0033 'International Tables Vol C Tables 4.2.6.8 and 6.1.1.4'
O O 0.0106 0.0060 'International Tables Vol C Tables 4.2.6.8 and 6.1.1.4'
Mn Mn 0.3368 0.7283 'International Tables Vol C Tables 4.2.6.8 and 6.1.1.4'
Cl Cl 0.1484 0.1585 'International Tables Vol C Tables 4.2.6.8 and 6.1.1.4'

loop_
_geom_angle_atom_site_label_1
_geom_angle_atom_site_label_2
_geom_angle_atom_site_label_3
_geom_angle
_geom_angle_site_symmetry_1
_geom_angle_site_symmetry_3
_geom_angle_publ_flag
O3 Mn N2 87.91(13) . . ?
O3 Mn O1 177.50(11) . . ?
N2 Mn O1 92.47(12) . . ?
O3 Mn N1 86.41(12) . . ?
N2 Mn N1 145.45(13) . . ?
O1 Mn N1 91.88(11) . . ?
O3 Mn O1 109.18(12) . 2_667 ?
N2 Mn O1 129.76(11) . 2_667 ?
O1 Mn O1 72.43(11) . 2_667 ?
N1 Mn O1 84.04(11) . 2_667 ?
O3 Mn N3 94.73(12) . . ?
N2 Mn N3 73.35(12) . . ?
O1 Mn N3 83.01(10) . . ?
N1 Mn N3 73.21(12) . . ?
O1 Mn N3 145.84(10) 2_667 . ?
O3 Mn O2 80.32(12) . 2_667 ?
N2 Mn O2 84.19(11) . 2_667 ?
O1 Mn O2 102.18(10) . 2_667 ?
N1 Mn O2 128.11(12) . 2_667 ?
O1 Mn O2 54.75(10) 2_667 2_667 ?
N3 Mn O2 157.20(11) . 2_667 ?
O4 Cl1 O6 101.4(9) . . ?
O4 Cl1 O7 111.8(6) . . ?
O6 Cl1 O7 116.2(7) . . ?
O4 Cl1 O5 107.3(8) . . ?
O6 Cl1 O5 100.1(7) . . ?
O7 Cl1 O5 118.2(7) . . ?
C5 N1 C1 118.3(3) . . ?
C5 N1 Mn 118.2(3) . . ?
C1 N1 Mn 123.5(3) . . ?
C11 N2 C7 118.2(4) . . ?
C11 N2 Mn 116.2(3) . . ?
C7 N2 Mn 124.9(3) . . ?
C6 N3 C12 110.7(3) . . ?
C6 N3 C13 111.8(3) . . ?
C12 N3 C13 107.9(3) . . ?
C6 N3 Mn 109.7(2) . . ?
C12 N3 Mn 105.6(2) . . ?
C13 N3 Mn 111.0(2) . . ?
C15 O1 Mn 115.8(2) . . ?
C15 O1 Mn 94.4(2) . 2_667 ?
Mn O1 Mn 107.57(11) . 2_667 ?
C15 O2 Mn 90.9(2) . 2_667 ?
Mn O3 H3A 118(4) . . ?
Mn O3 H3B 124(4) . . ?
H3A O3 H3B 91(6) . . ?
Cl1 O6 H17B 171.1 . . ?
N1 C1 C2 123.0(4) . . ?
N1 C1 H1 118.5 . . ?
C2 C1 H1 118.5 . . ?
C3 C2 C1 118.9(5) . . ?
C3 C2 H2 120.6 . . ?
C1 C2 H2 120.6 . . ?
C2 C3 C4 119.2(4) . . ?
C2 C3 H3 120.4 . . ?
C4 C3 H3 120.4 . . ?
C3 C4 C5 118.9(5) . . ?
C3 C4 H4 120.5 . . ?
C5 C4 H4 120.5 . . ?
N1 C5 C4 121.8(4) . . ?
N1 C5 C6 118.2(3) . . ?
C4 C5 C6 120.0(4) . . ?
N3 C6 C5 113.3(3) . . ?
N3 C6 H6A 108.9 . . ?
C5 C6 H6A 108.9 . . ?
N3 C6 H6B 108.9 . . ?
C5 C6 H6B 108.9 . . ?
H6A C6 H6B 107.7 . . ?
N2 C7 C8 123.1(4) . . ?
N2 C7 H7 118.5 . . ?
C8 C7 H7 118.5 . . ?
C7 C8 C9 118.9(4) . . ?
C7 C8 H8 120.6 . . ?
C9 C8 H8 120.6 . . ?
C10 C9 C8 119.6(4) . . ?
C10 C9 H9 120.2 . . ?
C8 C9 H9 120.2 . . ?
C9 C10 C11 118.3(4) . . ?
C9 C10 H10 120.9 . . ?
C11 C10 H10 120.9 . . ?
N2 C11 C10 121.9(4) . . ?
N2 C11 C12 118.1(3) . . ?
C10 C11 C12 119.8(4) . . ?
N3 C12 C11 112.3(3) . . ?
N3 C12 H12A 109.2 . . ?
C11 C12 H12A 109.2 . . ?
N3 C12 H12B 109.2 . . ?
C11 C12 H12B 109.2 . . ?
H12A C12 H12B 107.9 . . ?
N3 C13 C14 114.3(3) . . ?
N3 C13 H13A 108.7 . . ?
C14 C13 H13A 108.7 . . ?
N3 C13 H13B 108.7 . . ?
C14 C13 H13B 108.7 . . ?
H13A C13 H13B 107.6 . . ?
C15 C14 C13 115.1(3) . . ?
C15 C14 H14A 108.5 . . ?
C13 C14 H14A 108.5 . . ?
C15 C14 H14B 108.5 . . ?
C13 C14 H14B 108.5 . . ?
H14A C14 H14B 107.5 . . ?
O2 C15 O1 119.9(3) . . ?
O2 C15 C14 121.2(4) . . ?
O1 C15 C14 118.9(4) . . ?
N4 C16 C17 178.3(7) . . ?
C16 C17 H17A 109.5 . . ?
C16 C17 H17B 109.5 . . ?
H17A C17 H17B 109.5 . . ?
C16 C17 H17C 109.5 . . ?
H17A C17 H17C 109.5 . . ?
H17B C17 H17C 109.5 . . ?

loop_
_geom_bond_atom_site_label_1
_geom_bond_atom_site_label_2
_geom_bond_distance
_geom_bond_site_symmetry_2
_geom_bond_publ_flag
Mn O3 2.215(3) . ?
Mn N2 2.255(3) . ?
Mn O1 2.259(3) . ?
Mn N1 2.276(3) . ?
Mn O1 2.313(3) 2_667 ?
Mn N3 2.372(3) . ?
Mn O2 2.408(3) 2_667 ?
Cl1 O4 1.282(8) . ?
Cl1 O6 1.286(8) . ?
Cl1 O7 1.320(7) . ?
Cl1 O5 1.330(9) . ?
N1 C5 1.326(5) . ?
N1 C1 1.352(5) . ?
N2 C11 1.331(5) . ?
N2 C7 1.344(5) . ?
N3 C6 1.475(5) . ?
N3 C12 1.482(5) . ?
N3 C13 1.489(5) . ?
N4 C16 1.126(7) . ?
O1 C15 1.274(5) . ?
O1 Mn 2.313(3) 2_667 ?
O2 C15 1.236(5) . ?
O2 Mn 2.408(3) 2_667 ?
O3 H3A 0.82(2) . ?
O3 H3B 0.83(2) . ?
C1 C2 1.368(6) . ?
C1 H1 0.9300 . ?
C2 C3 1.363(8) . ?
C2 H2 0.9300 . ?
C3 C4 1.385(7) . ?
C3 H3 0.9300 . ?
C4 C5 1.395(6) . ?
C4 H4 0.9300 . ?
C5 C6 1.507(6) . ?
C6 H6A 0.9700 . ?
C6 H6B 0.9700 . ?
C7 C8 1.360(7) . ?
C7 H7 0.9300 . ?
C8 C9 1.376(7) . ?
C8 H8 0.9300 . ?
C9 C10 1.367(7) . ?
C9 H9 0.9300 . ?
C10 C11 1.407(6) . ?
C10 H10 0.9300 . ?
C11 C12 1.506(6) . ?
C12 H12A 0.9700 . ?
C12 H12B 0.9700 . ?
C13 C14 1.516(6) . ?
C13 H13A 0.9700 . ?
C13 H13B 0.9700 . ?
C14 C15 1.505(5) . ?
C14 H14A 0.9700 . ?
C14 H14B 0.9700 . ?
C16 C17 1.434(9) . ?
C17 H17A 0.9600 . ?
C17 H17B 0.9600 . ?
C17 H17C 0.9600 . ?

loop_
_geom_hbond_atom_site_label_D
_geom_hbond_atom_site_label_H
_geom_hbond_atom_site_label_A
_geom_hbond_distance_DH
_geom_hbond_distance_HA
_geom_hbond_distance_DA
_geom_hbond_angle_DHA
_geom_hbond_site_symmetry_A
O3 H3B N4 0.83(2) 2.09(2) 2.918(6) 174(6) 1_665
O3 H3A O2 0.82(2) 1.93(2) 2.738(5) 166(6) 1_655

loop_
_geom_torsion_atom_site_label_1
_geom_torsion_atom_site_label_2
_geom_torsion_atom_site_label_3
_geom_torsion_atom_site_label_4
_geom_torsion
_geom_torsion_site_symmetry_1
_geom_torsion_site_symmetry_2
_geom_torsion_site_symmetry_3
_geom_torsion_site_symmetry_4
_geom_torsion_publ_flag
O3 Mn N1 C5 86.1(3) . . . . ?
N2 Mn N1 C5 5.0(4) . . . . ?
O1 Mn N1 C5 -92.1(3) . . . . ?
O1 Mn N1 C5 -164.2(3) 2_667 . . . ?
N3 Mn N1 C5 -10.0(3) . . . . ?
O2 Mn N1 C5 160.8(3) 2_667 . . . ?
O3 Mn N1 C1 -94.0(3) . . . . ?
N2 Mn N1 C1 -175.0(3) . . . . ?
O1 Mn N1 C1 87.9(3) . . . . ?
O1 Mn N1 C1 15.7(3) 2_667 . . . ?
N3 Mn N1 C1 170.0(4) . . . . ?
O2 Mn N1 C1 -19.2(4) 2_667 . . . ?
O3 Mn N2 C11 -76.1(3) . . . . ?
O1 Mn N2 C11 101.4(3) . . . . ?
N1 Mn N2 C11 4.5(4) . . . . ?
O1 Mn N2 C11 170.5(2) 2_667 . . . ?
N3 Mn N2 C11 19.4(3) . . . . ?
O2 Mn N2 C11 -156.6(3) 2_667 . . . ?
O3 Mn N2 C7 94.7(4) . . . . ?
O1 Mn N2 C7 -87.7(4) . . . . ?
N1 Mn N2 C7 175.3(3) . . . . ?
O1 Mn N2 C7 -18.7(4) 2_667 . . . ?
N3 Mn N2 C7 -169.7(4) . . . . ?
O2 Mn N2 C7 14.2(4) 2_667 . . . ?
O3 Mn N3 C6 -63.9(3) . . . . ?
N2 Mn N3 C6 -150.2(3) . . . . ?
O1 Mn N3 C6 115.1(3) . . . . ?
N1 Mn N3 C6 21.0(2) . . . . ?
O1 Mn N3 C6 71.3(3) 2_667 . . . ?
O2 Mn N3 C6 -140.1(3) 2_667 . . . ?
O3 Mn N3 C12 55.4(3) . . . . ?
N2 Mn N3 C12 -30.9(2) . . . . ?
O1 Mn N3 C12 -125.6(2) . . . . ?
N1 Mn N3 C12 140.3(3) . . . . ?
O1 Mn N3 C12 -169.4(2) 2_667 . . . ?
O2 Mn N3 C12 -20.8(4) 2_667 . . . ?
O3 Mn N3 C13 172.1(3) . . . . ?
N2 Mn N3 C13 85.7(3) . . . . ?
O1 Mn N3 C13 -9.0(2) . . . . ?
N1 Mn N3 C13 -103.1(3) . . . . ?
O1 Mn N3 C13 -52.8(3) 2_667 . . . ?
O2 Mn N3 C13 95.9(4) 2_667 . . . ?
O3 Mn O1 C15 -26(3) . . . . ?
N2 Mn O1 C15 -124.8(3) . . . . ?
N1 Mn O1 C15 20.9(3) . . . . ?
O1 Mn O1 C15 104.0(3) 2_667 . . . ?
N3 Mn O1 C15 -51.9(3) . . . . ?
O2 Mn O1 C15 150.6(3) 2_667 . . . ?
O3 Mn O1 Mn -130(3) . . . 2_667 ?
N2 Mn O1 Mn 131.14(13) . . . 2_667 ?
N1 Mn O1 Mn -83.14(13) . . . 2_667 ?
O1 Mn O1 Mn 0.0 2_667 . . 2_667 ?
N3 Mn O1 Mn -155.97(13) . . . 2_667 ?
O2 Mn O1 Mn 46.56(13) 2_667 . . 2_667 ?
O4 Cl1 O6 H17B 55.1 . . . . ?
O7 Cl1 O6 H17B 176.5 . . . . ?
O5 Cl1 O6 H17B -55.0 . . . . ?
C5 N1 C1 C2 0.6(7) . . . . ?
Mn N1 C1 C2 -179.4(4) . . . . ?
N1 C1 C2 C3 0.0(8) . . . . ?
C1 C2 C3 C4 -0.8(8) . . . . ?
C2 C3 C4 C5 1.1(8) . . . . ?
C1 N1 C5 C4 -0.3(6) . . . . ?
Mn N1 C5 C4 179.6(3) . . . . ?
C1 N1 C5 C6 176.7(4) . . . . ?
Mn N1 C5 C6 -3.4(5) . . . . ?
C3 C4 C5 N1 -0.5(7) . . . . ?
C3 C4 C5 C6 -177.4(4) . . . . ?
C12 N3 C6 C5 -145.8(4) . . . . ?
C13 N3 C6 C5 93.9(4) . . . . ?
Mn N3 C6 C5 -29.7(4) . . . . ?
N1 C5 C6 N3 23.4(6) . . . . ?
C4 C5 C6 N3 -159.6(4) . . . . ?
C11 N2 C7 C8 1.3(7) . . . . ?
Mn N2 C7 C8 -169.4(4) . . . . ?
N2 C7 C8 C9 -0.3(8) . . . . ?
C7 C8 C9 C10 -1.2(8) . . . . ?
C8 C9 C10 C11 1.7(7) . . . . ?
C7 N2 C11 C10 -0.7(6) . . . . ?
Mn N2 C11 C10 170.8(3) . . . . ?
C7 N2 C11 C12 -174.7(4) . . . . ?
Mn N2 C11 C12 -3.2(5) . . . . ?
C9 C10 C11 N2 -0.8(7) . . . . ?
C9 C10 C11 C12 173.1(4) . . . . ?
C6 N3 C12 C11 158.6(3) . . . . ?
C13 N3 C12 C11 -78.8(4) . . . . ?
Mn N3 C12 C11 39.9(4) . . . . ?
N2 C11 C12 N3 -27.0(5) . . . . ?
C10 C11 C12 N3 158.8(4) . . . . ?
C6 N3 C13 C14 -61.5(4) . . . . ?
C12 N3 C13 C14 176.6(3) . . . . ?
Mn N3 C13 C14 61.4(4) . . . . ?
N3 C13 C14 C15 -66.9(5) . . . . ?
Mn O2 C15 O1 1.4(4) 2_667 . . . ?
Mn O2 C15 C14 -178.7(3) 2_667 . . . ?
Mn O1 C15 O2 -113.4(4) . . . . ?
Mn O1 C15 O2 -1.5(4) 2_667 . . . ?
Mn O1 C15 C14 66.7(4) . . . . ?
Mn O1 C15 C14 178.6(3) 2_667 . . . ?
C13 C14 C15 O2 173.9(4) . . . . ?
C13 C14 C15 O1 -6.2(5) . . . . ?
